data_7236040
loop_
_publ_author_name
'Bhattacharya, Sudeshna'
'Bala, Sukhen'
'Mondal, Raju'

_publ_section_title
;
 Design of chiral Co(ii)-MOFs and their application in environmental
 remediation and waste water treatment
;
_journal_issue 30
_journal_name_full 'RSC Advances'
_journal_page_first 25149
_journal_paper_doi 10.1039/C5RA26154F
_journal_volume 6
_journal_year 2016
_chemical_formula_sum 'C24 H22 Co N6 O7'
_chemical_formula_weight 565.40
_space_group_crystal_system hexagonal
_space_group_IT_number 178
_space_group_name_Hall 'P 61 2 (0 0 5)'
_space_group_name_H-M_alt 'P 61 2 2'
_atom_sites_solution_hydrogens mixed
_audit_creation_method SHELXL-2013
_audit_update_record
;
2015-11-03 deposited with the CCDC.
2016-02-19 downloaded from the CCDC.
;
_cell_angle_alpha 90
_cell_angle_beta 90
_cell_angle_gamma 120
_cell_formula_units_Z 6
_cell_length_a 8.4490(5)
_cell_length_b 8.4490(5)
_cell_length_c 57.241(3)
_cell_measurement_reflns_used 1549
_cell_measurement_temperature 120(2)
_cell_measurement_theta_max 29.10
_cell_measurement_theta_min 2.75
_cell_volume 3538.7(3)
_computing_cell_refinement 'Bruker APEX-2'
_computing_data_collection 'Bruker APEX-2'
_computing_data_reduction 'Bruker SHELXTL'
_computing_molecular_graphics 'Bruker SHELXTL'
_computing_publication_material 'Bruker SHELXTL'
_computing_structure_refinement 'SHELXL-2013 (Sheldrick, 2013)'
_computing_structure_solution 'SHELXL-2013 (Sheldrick, 2013)'
_diffrn_ambient_temperature 120(2)
_diffrn_detector_area_resol_mean 8
_diffrn_measured_fraction_theta_full 0.966
_diffrn_measured_fraction_theta_max 0.884
_diffrn_measurement_device_type 'Bruker APEX-2 CCD area detector'
_diffrn_measurement_method '/w scans'
_diffrn_radiation_type MoK\a
_diffrn_radiation_wavelength 0.71073
_diffrn_reflns_av_R_equivalents 0.1695
_diffrn_reflns_av_unetI/netI 0.1089
_diffrn_reflns_Laue_measured_fraction_full 0.966
_diffrn_reflns_Laue_measured_fraction_max 0.884
_diffrn_reflns_limit_h_max 11
_diffrn_reflns_limit_h_min -10
_diffrn_reflns_limit_k_max 10
_diffrn_reflns_limit_k_min -9
_diffrn_reflns_limit_l_max 72
_diffrn_reflns_limit_l_min -76
_diffrn_reflns_number 26761
_diffrn_reflns_point_group_measured_fraction_full 0.974
_diffrn_reflns_point_group_measured_fraction_max 0.857
_diffrn_reflns_theta_full 25.242
_diffrn_reflns_theta_max 29.112
_diffrn_reflns_theta_min 2.135
_exptl_absorpt_coefficient_mu 0.788
_exptl_absorpt_correction_T_max 1.0000
_exptl_absorpt_correction_T_min 0.7255
_exptl_absorpt_correction_type multi-scan
_exptl_absorpt_process_details 'SADABS v.2.03 (Bruker, 2001), wR2(int)=0.1164 before correction'
_exptl_crystal_colour Purple
_exptl_crystal_density_diffrn 1.592
_exptl_crystal_density_meas ?
_exptl_crystal_density_method 'not measured'
_exptl_crystal_description Prism
_exptl_crystal_F_000 1746
_exptl_crystal_size_max 0.24
_exptl_crystal_size_mid 0.20
_exptl_crystal_size_min 0.18
_refine_diff_density_max 0.619
_refine_diff_density_min -0.854
_refine_diff_density_rms 0.148
_refine_ls_abs_structure_details
;
 Flack x determined using 556 quotients [(I+)-(I-)]/[(I+)+(I-)]
 (Parsons and Flack (2004), Acta Cryst. A60, s61).
;
_refine_ls_abs_structure_Flack 0.06(2)
_refine_ls_extinction_method none
_refine_ls_goodness_of_fit_ref 1.111
_refine_ls_hydrogen_treatment mixed
_refine_ls_matrix_type full
_refine_ls_number_parameters 177
_refine_ls_number_reflns 2730
_refine_ls_number_restraints 0
_refine_ls_restrained_S_all 1.111
_refine_ls_R_factor_all 0.1036
_refine_ls_R_factor_gt 0.0658
_refine_ls_shift/su_max 0.000
_refine_ls_shift/su_mean 0.000
_refine_ls_structure_factor_coef Fsqd
_refine_ls_weighting_details 'w=1/[\s^2^(Fo^2^)+(0.0721P)^2^+3.7546P] where P=(Fo^2^+2Fc^2^)/3'
_refine_ls_weighting_scheme calc
_refine_ls_wR_factor_gt 0.1483
_refine_ls_wR_factor_ref 0.1729
_reflns_Friedel_coverage 0.499
_reflns_Friedel_fraction_full 0.990
_reflns_Friedel_fraction_max 0.806
_reflns_number_gt 1912
_reflns_number_total 2730
_reflns_threshold_expression 'I > 2\s(I)'
_cod_data_source_file c5ra26154f2.cif
_cod_data_source_block 13SBJ003_0M
_cod_depositor_comments
;
The following automatic conversions were performed:

data item '_exptl_crystal_density_meas' value 'not measured' was
changed to '?' -- the value is perceived as not measured.

Automatic conversion script
Id: cif_fix_values 6909 2019-04-08 15:41:33Z antanas 
;
_cod_original_cell_volume 3538.7(5)
_cod_original_sg_symbol_Hall 'P 61 2 (0 0 -1)'
_cod_database_code 7236040
_shelx_space_group_comment
;
The symmetry employed for this shelxl refinement is uniquely defined
by the following loop, which should always be used as a source of
symmetry information in preference to the above space-group names.
They are only intended as comments.
;
_shelxl_version_number 2013-4

loop_
_space_group_symop_operation_xyz
'x, y, z'
'-y, x-y, z+1/3'
'-x+y, -x, z+2/3'
'-x, -y, z+1/2'
'y, -x+y, z+5/6'
'x-y, x, z+1/6'
'y, x, -z+1/3'
'x-y, -y, -z'
'-x, -x+y, -z+2/3'
'-y, -x, -z+5/6'
'-x+y, y, -z+1/2'
'x, x-y, -z+1/6'

loop_
_atom_site_label
_atom_site_type_symbol
_atom_site_fract_x
_atom_site_fract_y
_atom_site_fract_z
_atom_site_U_iso_or_equiv
_atom_site_adp_type
_atom_site_occupancy
_atom_site_site_symmetry_order
_atom_site_calc_flag
_atom_site_refinement_flags_posn
_atom_site_refinement_flags_adp
_atom_site_refinement_flags_occupancy
Co1 Co 0.46009(13) 0.0000 0.0000 0.0197(3) Uani 1 2 d S T P
O1W O -0.0210(8) -0.5105(4) 0.0833 0.0201(12) Uani 1 2 d S T P
O4 O 0.6213(6) -0.0331(5) 0.02613(6) 0.0256(9) Uani 1 1 d . . .
O1 O 0.2170(6) -0.2667(6) 0.05040(7) 0.0296(10) Uani 1 1 d . . .
N1 N 0.6296(7) 0.2650(7) 0.00877(8) 0.0248(11) Uani 1 1 d . . .
O2 O 0.2712(6) -0.0425(6) 0.02562(6) 0.0294(10) Uani 1 1 d . . .
N2 N 0.6574(7) 0.4077(6) -0.00496(8) 0.0232(11) Uani 1 1 d . . .
H2A H 0.6076 0.3957 -0.0184 0.028 Uiso 1 1 calc R U .
C5 C 0.6883(7) 0.0552(8) 0.04421(9) 0.0209(12) Uani 1 1 d . . .
N3 N 0.7405(6) 0.2342(6) 0.04589(8) 0.0231(12) Uani 1 1 d . . .
H3A H 0.7834 0.2872 0.0591 0.028 Uiso 1 1 calc R U .
C3 C 0.8216(8) 0.5305(8) 0.02646(9) 0.0221(12) Uani 1 1 d . . .
H3B H 0.8991 0.6134 0.0376 0.026 Uiso 1 1 calc R U .
C4 C 0.7301(8) 0.3405(8) 0.02770(9) 0.0206(12) Uani 1 1 d . . .
C2 C 0.7713(8) 0.5692(8) 0.00487(10) 0.0232(13) Uani 1 1 d . . .
C10 C 0.2584(8) 0.0170(8) 0.06533(9) 0.0248(13) Uani 1 1 d . . .
C6 C 0.7121(8) -0.0373(7) 0.06486(9) 0.0208(12) Uani 1 1 d . . .
C7 C 0.7127(9) 0.0166(8) 0.08750(10) 0.0312(15) Uani 1 1 d . . .
H7A H 0.7157 0.1263 0.0905 0.047 Uiso 1 1 calc R U .
C1 C 0.8224(9) 0.7491(8) -0.00597(10) 0.0263(13) Uani 1 1 d . . .
H1A H 0.7937 0.7325 -0.0223 0.039 Uiso 1 1 calc R U .
H1B H 0.9511 0.8312 -0.0040 0.039 Uiso 1 1 calc R U .
H1C H 0.7554 0.7994 0.0014 0.039 Uiso 1 1 calc R U .
C9 C 0.2484(8) -0.1087(9) 0.04567(10) 0.0267(14) Uani 1 1 d . . .
C12 C 0.2635(9) -0.0288(8) 0.08862(10) 0.0306(14) Uani 1 1 d . . .
H12A H 0.2641 -0.1358 0.0923 0.046 Uiso 1 1 calc R U .
C8 C 0.7088(10) -0.1995(9) 0.06070(10) 0.0354(16) Uani 1 1 d . . .
H8A H 0.7040 -0.2393 0.0454 0.053 Uiso 1 1 calc R U .
C11 C 0.2678(10) 0.1828(10) 0.06049(10) 0.0349(15) Uani 1 1 d . . .
H11A H 0.2771 0.2207 0.0450 0.052 Uiso 1 1 calc R U .
H1WA H 0.032(9) -0.447(10) 0.0746(13) 0.042 Uiso 1 1 d . U .

loop_
_atom_site_aniso_label
_atom_site_aniso_U_11
_atom_site_aniso_U_22
_atom_site_aniso_U_33
_atom_site_aniso_U_23
_atom_site_aniso_U_13
_atom_site_aniso_U_12
Co1 0.0249(5) 0.0187(6) 0.0135(5) -0.0011(4) -0.0005(2) 0.0093(3)
O1W 0.024(3) 0.020(2) 0.018(3) 0.0024(17) 0.000 0.0120(16)
O4 0.034(2) 0.022(2) 0.022(2) 0.0015(17) -0.0002(17) 0.014(2)
O1 0.035(2) 0.029(2) 0.024(2) -0.0002(18) 0.0023(18) 0.015(2)
N1 0.039(3) 0.023(3) 0.016(2) 0.003(2) -0.005(2) 0.018(2)
O2 0.034(2) 0.042(3) 0.014(2) -0.0016(17) 0.0051(17) 0.021(2)
N2 0.036(3) 0.017(3) 0.017(2) 0.0043(19) -0.004(2) 0.013(2)
C5 0.020(3) 0.027(3) 0.017(3) -0.003(2) -0.002(2) 0.013(3)
N3 0.031(3) 0.021(3) 0.013(2) 0.0001(18) -0.0031(19) 0.010(2)
C3 0.024(3) 0.016(3) 0.022(3) -0.002(2) -0.007(2) 0.007(3)
C4 0.018(3) 0.022(3) 0.022(3) -0.006(2) -0.004(2) 0.011(2)
C2 0.027(3) 0.020(3) 0.022(3) 0.002(2) 0.000(2) 0.011(3)
C10 0.013(3) 0.033(3) 0.021(3) -0.004(3) 0.000(2) 0.006(3)
C6 0.024(3) 0.024(3) 0.018(3) 0.004(2) 0.000(2) 0.015(3)
C7 0.055(4) 0.020(3) 0.022(3) 0.001(2) -0.001(3) 0.021(3)
C1 0.038(4) 0.014(3) 0.028(3) 0.002(2) -0.002(3) 0.014(3)
C9 0.023(3) 0.031(4) 0.025(3) -0.005(3) -0.001(2) 0.012(3)
C12 0.036(3) 0.025(3) 0.022(3) 0.000(3) 0.003(3) 0.008(3)
C8 0.065(5) 0.040(4) 0.015(3) 0.002(3) 0.003(3) 0.037(4)
C11 0.041(4) 0.056(5) 0.018(3) 0.004(3) 0.001(3) 0.031(4)

loop_
_atom_type_symbol
_atom_type_description
_atom_type_scat_dispersion_real
_atom_type_scat_dispersion_imag
_atom_type_scat_source
C C 0.0033 0.0016 'International Tables Vol C Tables 4.2.6.8 and 6.1.1.4'
H H 0.0000 0.0000 'International Tables Vol C Tables 4.2.6.8 and 6.1.1.4'
N N 0.0061 0.0033 'International Tables Vol C Tables 4.2.6.8 and 6.1.1.4'
O O 0.0106 0.0060 'International Tables Vol C Tables 4.2.6.8 and 6.1.1.4'
Co Co 0.3494 0.9721 'International Tables Vol C Tables 4.2.6.8 and 6.1.1.4'

loop_
_geom_angle_atom_site_label_1
_geom_angle_atom_site_label_2
_geom_angle_atom_site_label_3
_geom_angle
_geom_angle_site_symmetry_1
_geom_angle_site_symmetry_3
N1 Co1 N1 162.2(3) . 8
N1 Co1 O2 94.24(18) . .
N1 Co1 O2 97.94(17) 8 .
N1 Co1 O2 97.94(17) . 8
N1 Co1 O2 94.24(18) 8 8
O2 Co1 O2 93.2(2) . 8
N1 Co1 O4 87.51(17) . 8
N1 Co1 O4 79.99(17) 8 8
O2 Co1 O4 177.59(17) . 8
O2 Co1 O4 88.17(16) 8 8
N1 Co1 O4 79.99(17) . .
N1 Co1 O4 87.51(17) 8 .
O2 Co1 O4 88.16(16) . .
O2 Co1 O4 177.59(17) 8 .
O4 Co1 O4 90.5(2) 8 .
C5 O4 Co1 129.7(4) . .
C4 N1 N2 105.1(5) . .
C4 N1 Co1 131.5(4) . .
N2 N1 Co1 123.4(3) . .
C9 O2 Co1 131.6(4) . .
C2 N2 N1 112.3(4) . .
C2 N2 H2A 123.9 . .
N1 N2 H2A 123.9 . .
O4 C5 N3 122.0(5) . .
O4 C5 C6 119.4(5) . .
N3 C5 C6 118.6(5) . .
C5 N3 C4 124.9(5) . .
C5 N3 H3A 117.5 . .
C4 N3 H3A 117.5 . .
C4 C3 C2 104.9(5) . .
C4 C3 H3B 127.6 . .
C2 C3 H3B 127.6 . .
N1 C4 C3 111.4(5) . .
N1 C4 N3 121.8(5) . .
C3 C4 N3 126.7(5) . .
N2 C2 C3 106.3(5) . .
N2 C2 C1 124.0(5) . .
C3 C2 C1 129.7(5) . .
C11 C10 C12 118.4(5) . .
C11 C10 C9 120.8(5) . .
C12 C10 C9 120.8(6) . .
C7 C6 C8 119.2(5) . .
C7 C6 C5 123.7(5) . .
C8 C6 C5 116.5(5) . .
C6 C7 C8 120.3(5) . 12_545
C6 C7 H7A 119.8 . .
C8 C7 H7A 119.8 12_545 .
C2 C1 H1A 109.5 . .
C2 C1 H1B 109.5 . .
H1A C1 H1B 109.5 . .
C2 C1 H1C 109.5 . .
H1A C1 H1C 109.5 . .
H1B C1 H1C 109.5 . .
O2 C9 O1 125.4(6) . .
O2 C9 C10 115.1(5) . .
O1 C9 C10 119.5(5) . .
C11 C12 C10 119.8(6) 12 .
C11 C12 H12A 120.1 12 .
C10 C12 H12A 120.1 . .
C6 C8 C7 120.4(5) . 12_545
C6 C8 H8A 119.8 . .
C7 C8 H8A 119.8 12_545 .
C12 C11 C10 121.5(5) 12 .
C12 C11 H11A 119.2 12 .
C10 C11 H11A 119.2 . .

loop_
_geom_bond_atom_site_label_1
_geom_bond_atom_site_label_2
_geom_bond_distance
_geom_bond_site_symmetry_2
Co1 N1 2.027(5) .
Co1 N1 2.027(5) 8
Co1 O2 2.063(4) .
Co1 O2 2.063(4) 8
Co1 O4 2.133(4) 8
Co1 O4 2.133(4) .
O1W H1WA 0.71(7) .
O4 C5 1.236(6) .
O1 C9 1.254(8) .
N1 C4 1.327(7) .
N1 N2 1.358(6) .
O2 C9 1.249(7) .
N2 C2 1.338(7) .
N2 H2A 0.8600 .
C5 N3 1.351(7) .
C5 C6 1.485(7) .
N3 C4 1.406(7) .
N3 H3A 0.8600 .
C3 C4 1.392(8) .
C3 C2 1.398(8) .
C3 H3B 0.9300 .
C2 C1 1.491(8) .
C10 C11 1.391(9) .
C10 C12 1.395(8) .
C10 C9 1.520(8) .
C6 C7 1.373(8) .
C6 C8 1.377(8) .
C7 C8 1.388(8) 12_545
C7 H7A 0.9300 .
C1 H1A 0.9600 .
C1 H1B 0.9600 .
C1 H1C 0.9600 .
C12 C11 1.379(9) 12
C12 H12A 0.9300 .
C8 C7 1.388(8) 12_545
C8 H8A 0.9300 .
C11 C12 1.379(9) 12
C11 H11A 0.9300 .
